data_4038983
loop_
_publ_author_name
'Faoro, Eliandro'
'de Oliveira, Gelson Manzoni'
'Lang, Ernesto Schulz'
'Pereira, Cesar Bicca'

_publ_section_title
;
 Synthesis and structural features of new aryltellurenyl iodides
;
_journal_issue 10-11
_journal_name_full 'Journal of Organometallic Chemistry'
_journal_page_first 1480
_journal_page_last 1486
_journal_paper_doi 10.1016/j.jorganchem.2010.03.004
_journal_volume 695
_journal_year 2010
_chemical_formula_moiety 'C10 H13 I3 Te'
_chemical_formula_sum 'C10 H13 I3 Te'
_chemical_formula_weight 641.5
_chemical_name_common RTeI.I2
_chemical_name_systematic
;
 '2,3,4,6-tetramethylphenyltellurium iodine . di-iodine'
;
_space_group_IT_number 14
_space_group_name_Hall '-P 2ybc'
_space_group_name_H-M_alt 'P 1 21/c 1'
_symmetry_cell_setting monoclinic
_symmetry_space_group_name_Hall '-P 2ybc'
_symmetry_space_group_name_H-M 'P 1 21/c 1'
_atom_sites_solution_hydrogens geom
_atom_sites_solution_primary direct
_atom_sites_solution_secondary difmap
_audit_conform_dict_location ftp://ftp.iucr.org/pub/cif_core.dic
_audit_conform_dict_name cif_core.dic
_audit_conform_dict_version 2.3
_audit_creation_date 2009-11-12T23:55:47-00:00
_audit_creation_method 'WinGX routine CIF_UPDATE'
_cell_angle_alpha 90
_cell_angle_beta 99.853(11)
_cell_angle_gamma 90
_cell_formula_units_Z 4
_cell_length_a 6.3246(13)
_cell_length_b 23.879(6)
_cell_length_c 9.888(3)
_cell_measurement_reflns_used 890
_cell_measurement_temperature 170(2)
_cell_measurement_theta_max 19.99
_cell_measurement_theta_min 3.27
_cell_volume 1471.3(7)
_computing_cell_refinement 'Bruker SAINT'
_computing_data_collection 'Bruker APEX II/BIS/COSMO'
_computing_data_reduction 'Bruker SADABS'
_computing_molecular_graphics 'CRYSTAL IMPACT DIAMOND 3'
_computing_publication_material 'WINGX publication routines (Farrugia, 1999)'
_computing_structure_refinement 'SHELXL-97 (Sheldrick, 1997)'
_computing_structure_solution 'Bruker SHELXS-97 (Sheldrick, 1997)'
_diffrn_ambient_temperature 170(2)
_diffrn_measured_fraction_theta_full 0.978
_diffrn_measured_fraction_theta_max 0.978
_diffrn_measurement_device_type 'Bruker APEX-II CCD'
_diffrn_measurement_method '\f and \w scans'
_diffrn_radiation_monochromator graphite
_diffrn_radiation_type MoK\a
_diffrn_radiation_wavelength 0.71073
_diffrn_reflns_av_R_equivalents 0.0833
_diffrn_reflns_av_unetI/netI 0.0908
_diffrn_reflns_limit_h_max 6
_diffrn_reflns_limit_h_min -7
_diffrn_reflns_limit_k_max 30
_diffrn_reflns_limit_k_min -30
_diffrn_reflns_limit_l_max 12
_diffrn_reflns_limit_l_min -12
_diffrn_reflns_number 11863
_diffrn_reflns_theta_full 27.12
_diffrn_reflns_theta_max 27.12
_diffrn_reflns_theta_min 3.27
_diffrn_standards_number 0
_exptl_absorpt_coefficient_mu 8.284
_exptl_absorpt_correction_T_max 0.6821
_exptl_absorpt_correction_T_min 0.4364
_exptl_absorpt_correction_type gaussian
_exptl_absorpt_process_details SADABS
_exptl_crystal_colour red
_exptl_crystal_density_diffrn 2.896
_exptl_crystal_density_meas 2.896
_exptl_crystal_density_method 'not measured'
_exptl_crystal_description block
_exptl_crystal_F_000 1136
_exptl_crystal_size_max 0.117
_exptl_crystal_size_mid 0.065
_exptl_crystal_size_min 0.054
_refine_diff_density_max 1.317
_refine_diff_density_min -1.038
_refine_diff_density_rms 0.253
_refine_ls_extinction_method none
_refine_ls_goodness_of_fit_ref 0.936
_refine_ls_hydrogen_treatment constr
_refine_ls_matrix_type full
_refine_ls_number_parameters 131
_refine_ls_number_reflns 3183
_refine_ls_number_restraints 0
_refine_ls_restrained_S_all 0.936
_refine_ls_R_factor_all 0.0926
_refine_ls_R_factor_gt 0.0426
_refine_ls_shift/su_max 0.002
_refine_ls_shift/su_mean 0
_refine_ls_structure_factor_coef Fsqd
_refine_ls_weighting_details 'calc w=1/[\s^2^(Fo^2^)+(0.0253P)^2^+0.0000P] where P=(Fo^2^+2Fc^2^)/3'
_refine_ls_weighting_scheme calc
_refine_ls_wR_factor_gt 0.0681
_refine_ls_wR_factor_ref 0.0836
_reflns_number_gt 1928
_reflns_number_total 3183
_reflns_threshold_expression >2sigma(I)
_cod_data_source_file JOC-2010-695-1480.cif
_cod_data_source_block comp-2
_cod_depositor_comments
;
The following automatic conversions were performed:

data item '_symmetry_cell_setting' value 'Monoclinic' was changed to
'monoclinic' in accordance with the built-in table derived from the
CIF Core dictionary named 'cif_core.dic' version 2.4.5 last updated
on 2014-11-21.

Automatic conversion script
Id: cif_fix_values 8738 2021-04-28 16:35:53Z antanas 
;
_cod_original_cell_volume 1471.3(6)
_cod_original_sg_symbol_Hall -P2ybc
_cod_original_sg_symbol_H-M P2(1)/c
_cod_database_code 4038983

loop_
_symmetry_equiv_pos_as_xyz
'x, y, z'
'-x, y+1/2, -z+1/2'
'-x, -y, -z'
'x, -y-1/2, z-1/2'

loop_
_atom_site_label
_atom_site_type_symbol
_atom_site_fract_x
_atom_site_fract_y
_atom_site_fract_z
_atom_site_U_iso_or_equiv
_atom_site_adp_type
_atom_site_occupancy
_atom_site_symmetry_multiplicity
_atom_site_calc_flag
_atom_site_refinement_flags
_atom_site_disorder_assembly
_atom_site_disorder_group
I3 I -0.23543(11) 1.08186(3) 0.15202(8) 0.0379(2) Uani 1 1 d . . .
I1 I 0.72622(10) 0.95199(3) 0.44125(7) 0.0363(2) Uani 1 1 d . . .
Te1 Te 0.53012(10) 0.93823(3) 0.17495(7) 0.02758(17) Uani 1 1 d . . .
I2 I 0.15602(10) 1.00778(3) 0.17973(7) 0.02950(18) Uani 1 1 d . . .
C11 C 0.4694(14) 0.8509(4) 0.1989(10) 0.027(2) Uani 1 1 d . . .
C16 C 0.5937(14) 0.8143(4) 0.1314(10) 0.024(2) Uani 1 1 d . . .
C15 C 0.5704(16) 0.7566(4) 0.1476(10) 0.032(3) Uani 1 1 d . . .
C14 C 0.4183(15) 0.7383(4) 0.2237(11) 0.035(3) Uani 1 1 d . . .
H14 H 0.401 0.6998 0.2313 0.042 Uiso 1 1 calc R . .
C13 C 0.2905(15) 0.7723(4) 0.2891(10) 0.030(2) Uani 1 1 d . . .
C12 C 0.3216(13) 0.8316(4) 0.2789(9) 0.024(2) Uani 1 1 d . . .
C20 C 0.1963(15) 0.8695(4) 0.3588(10) 0.038(3) Uani 1 1 d . . .
H20A H 0.2538 0.9067 0.3605 0.057 Uiso 1 1 calc R . .
H20B H 0.2073 0.8558 0.451 0.057 Uiso 1 1 calc R . .
H20C H 0.0484 0.87 0.3156 0.057 Uiso 1 1 calc R . .
C17 C 0.1289(16) 0.7496(4) 0.3696(11) 0.042(3) Uani 1 1 d . . .
H17A H 0.1776 0.7562 0.4656 0.062 Uiso 1 1 calc R . .
H17B H 0.1123 0.71 0.3535 0.062 Uiso 1 1 calc R . .
H17C H -0.0064 0.7679 0.3411 0.062 Uiso 1 1 calc R . .
C18 C 0.6951(16) 0.7140(5) 0.0837(12) 0.045(3) Uani 1 1 d . . .
H18A H 0.663 0.6773 0.1143 0.068 Uiso 1 1 calc R . .
H18B H 0.8458 0.7212 0.1102 0.068 Uiso 1 1 calc R . .
H18C H 0.6568 0.716 -0.0144 0.068 Uiso 1 1 calc R . .
C19 C 0.7517(14) 0.8347(4) 0.0419(10) 0.033(3) Uani 1 1 d . . .
H19A H 0.895 0.8249 0.0843 0.05 Uiso 1 1 calc R . .
H19B H 0.7407 0.8746 0.0318 0.05 Uiso 1 1 calc R . .
H19C H 0.7191 0.8173 -0.0468 0.05 Uiso 1 1 calc R . .

loop_
_atom_site_aniso_label
_atom_site_aniso_U_11
_atom_site_aniso_U_22
_atom_site_aniso_U_33
_atom_site_aniso_U_23
_atom_site_aniso_U_13
_atom_site_aniso_U_12
I3 0.0405(4) 0.0261(4) 0.0466(5) -0.0020(3) 0.0063(3) 0.0076(3)
I1 0.0337(4) 0.0389(4) 0.0349(4) -0.0047(3) 0.0017(3) 0.0057(3)
Te1 0.0279(4) 0.0232(4) 0.0330(4) -0.0010(3) 0.0092(3) 0.0013(3)
I2 0.0291(3) 0.0291(4) 0.0291(4) -0.0005(3) 0.0014(3) 0.0007(3)
C11 0.035(5) 0.015(5) 0.030(6) -0.003(4) 0.003(5) 0.005(4)
C16 0.022(5) 0.019(5) 0.028(6) 0.004(4) -0.006(4) 0.002(4)
C15 0.040(6) 0.028(6) 0.028(6) -0.005(5) 0.002(5) 0.013(5)
C14 0.033(6) 0.030(6) 0.038(7) -0.001(5) -0.004(5) -0.004(5)
C13 0.025(5) 0.031(6) 0.033(6) 0.002(5) -0.001(5) -0.001(5)
C12 0.021(5) 0.031(6) 0.023(6) -0.004(4) 0.006(4) 0.004(4)
C20 0.047(7) 0.036(6) 0.034(6) 0.005(5) 0.013(5) 0.008(5)
C17 0.052(7) 0.031(6) 0.045(7) 0.011(5) 0.015(6) -0.009(5)
C18 0.041(7) 0.043(7) 0.052(8) 0.003(6) 0.011(6) 0.004(6)
C19 0.041(6) 0.029(6) 0.036(6) -0.007(5) 0.022(5) 0.006(5)

loop_
_atom_type_symbol
_atom_type_description
_atom_type_scat_dispersion_real
_atom_type_scat_dispersion_imag
_atom_type_scat_source
C C 0.0033 0.0016 'International Tables Vol C Tables 4.2.6.8 and 6.1.1.4'
H H 0 0 'International Tables Vol C Tables 4.2.6.8 and 6.1.1.4'
Te Te -0.5308 1.6751 'International Tables Vol C Tables 4.2.6.8 and 6.1.1.4'
I I -0.4742 1.8119 'International Tables Vol C Tables 4.2.6.8 and 6.1.1.4'

loop_
_geom_angle_atom_site_label_1
_geom_angle_atom_site_label_2
_geom_angle_atom_site_label_3
_geom_angle
_geom_angle_site_symmetry_1
_geom_angle_site_symmetry_3
C11 Te1 I1 94.1(3) . .
C11 Te1 I2 113.2(3) . .
I1 Te1 I2 98.78(3) . .
Te1 I2 I3 173.85(3) . .
C12 C11 C16 122.6(8) . .
C12 C11 Te1 122.2(7) . .
C16 C11 Te1 115.1(7) . .
C15 C16 C11 118.4(9) . .
C15 C16 C19 118.2(9) . .
C11 C16 C19 123.3(8) . .
C14 C15 C16 117.9(9) . .
C14 C15 C18 118.7(10) . .
C16 C15 C18 123.3(10) . .
C13 C14 C15 125.7(10) . .
C13 C14 H14 117.2 . .
C15 C14 H14 117.2 . .
C14 C13 C12 116.7(9) . .
C14 C13 C17 122.8(9) . .
C12 C13 C17 120.5(9) . .
C11 C12 C13 118.5(8) . .
C11 C12 C20 123.8(9) . .
C13 C12 C20 117.6(9) . .
C12 C20 H20A 109.5 . .
C12 C20 H20B 109.5 . .
H20A C20 H20B 109.5 . .
C12 C20 H20C 109.5 . .
H20A C20 H20C 109.5 . .
H20B C20 H20C 109.5 . .
C13 C17 H17A 109.5 . .
C13 C17 H17B 109.5 . .
H17A C17 H17B 109.5 . .
C13 C17 H17C 109.5 . .
H17A C17 H17C 109.5 . .
H17B C17 H17C 109.5 . .
C15 C18 H18A 109.5 . .
C15 C18 H18B 109.5 . .
H18A C18 H18B 109.5 . .
C15 C18 H18C 109.5 . .
H18A C18 H18C 109.5 . .
H18B C18 H18C 109.5 . .
C16 C19 H19A 109.5 . .
C16 C19 H19B 109.5 . .
H19A C19 H19B 109.5 . .
C16 C19 H19C 109.5 . .
H19A C19 H19C 109.5 . .
H19B C19 H19C 109.5 . .

loop_
_geom_bond_atom_site_label_1
_geom_bond_atom_site_label_2
_geom_bond_distance
_geom_bond_site_symmetry_2
I3 I2 3.0169(10) .
I1 Te1 2.7316(12) .
Te1 C11 2.140(9) .
Te1 I2 2.8977(10) .
C11 C12 1.403(12) .
C11 C16 1.417(13) .
C16 C15 1.400(13) .
C16 C19 1.523(13) .
C15 C14 1.389(14) .
C15 C18 1.492(13) .
C14 C13 1.382(14) .
C14 H14 0.93 .
C13 C12 1.434(13) .
C13 C17 1.500(14) .
C12 C20 1.512(12) .
C20 H20A 0.96 .
C20 H20B 0.96 .
C20 H20C 0.96 .
C17 H17A 0.96 .
C17 H17B 0.96 .
C17 H17C 0.96 .
C18 H18A 0.96 .
C18 H18B 0.96 .
C18 H18C 0.96 .
C19 H19A 0.96 .
C19 H19B 0.96 .
C19 H19C 0.96 .
